data_7707025
loop_
_publ_author_name
'Xu, Qing-Dou'
'Zeng, Chen'
'Su, Shao-Dong'
'Yang, Yu-Ying'
'Hu, Sheng-Min'
'Li, Ting-Ya'
'Wu, Xin-Tao'
'Sheng, Tian-Lu'

_publ_section_title
;
 Tuning metal to metal charge transfer properties in cyanidometal-bridged
 complexes by changing the auxiliary ligand on the bridge.
;
_journal_issue 18
_journal_name_full 'Dalton transactions (Cambridge, England : 2003)'
_journal_page_first 6161
_journal_page_last 6169
_journal_paper_doi 10.1039/d1dt00157d
_journal_volume 50
_journal_year 2021
_chemical_formula_moiety '2(C98 H102 Fe2 N6 P4 Ru), 8(F6 P), 5(O), 2(C H2 Cl2)'
_chemical_formula_sum 'C198 H208 Cl4 F48 Fe4 N12 O5 P16 Ru2'
_chemical_formula_weight 4810.61
_space_group_crystal_system monoclinic
_space_group_IT_number 14
_space_group_name_Hall '-P 2yn'
_space_group_name_H-M_alt 'P 1 21/n 1'
_atom_sites_solution_hydrogens geom
_atom_sites_solution_primary iterative
_audit_creation_date 2021-01-13
_audit_creation_method
;
Olex2 1.2
(compiled 2018.05.29 svn.r3508 for OlexSys, GUI svn.r5506)
;
_audit_update_record
;
2021-01-13 deposited with the CCDC.	2021-03-30 downloaded from the CCDC.
;
_cell_angle_alpha 90
_cell_angle_beta 97.758(5)
_cell_angle_gamma 90
_cell_formula_units_Z 2
_cell_length_a 13.159(3)
_cell_length_b 28.160(6)
_cell_length_c 36.422(7)
_cell_measurement_reflns_used 37255
_cell_measurement_temperature 293(2)
_cell_measurement_theta_max 27.4855
_cell_measurement_theta_min 2.0468
_cell_volume 13373(5)
_computing_molecular_graphics 'Olex2 (Dolomanov et al., 2009)'
_computing_publication_material 'Olex2 (Dolomanov et al., 2009)'
_computing_structure_refinement 'XL (Sheldrick, 2008)'
_computing_structure_solution 'olex2.solve (Bourhis et al., 2015)'
_diffrn_ambient_temperature 293(2)
_diffrn_measured_fraction_theta_full 0.984
_diffrn_measured_fraction_theta_max 0.983
_diffrn_measurement_device_type 'Bruker P4'
_diffrn_measurement_method '\w scans'
_diffrn_radiation_monochromator graphite
_diffrn_radiation_type MoK\a
_diffrn_radiation_wavelength 0.71073
_diffrn_reflns_av_R_equivalents 0.0650
_diffrn_reflns_av_unetI/netI 0.0503
_diffrn_reflns_Laue_measured_fraction_full 0.984
_diffrn_reflns_Laue_measured_fraction_max 0.983
_diffrn_reflns_limit_h_max 16
_diffrn_reflns_limit_h_min -17
_diffrn_reflns_limit_k_max 36
_diffrn_reflns_limit_k_min -36
_diffrn_reflns_limit_l_max 47
_diffrn_reflns_limit_l_min -47
_diffrn_reflns_number 186641
_diffrn_reflns_point_group_measured_fraction_full 0.984
_diffrn_reflns_point_group_measured_fraction_max 0.983
_diffrn_reflns_theta_full 25.242
_diffrn_reflns_theta_max 27.509
_diffrn_reflns_theta_min 2.129
_exptl_absorpt_coefficient_mu 0.535
_exptl_absorpt_correction_T_max 1.0000
_exptl_absorpt_correction_T_min 0.8732
_exptl_absorpt_correction_type none
_exptl_crystal_colour 'Dark green'
_exptl_crystal_density_diffrn 1.195
_exptl_crystal_description Blocky
_exptl_crystal_F_000 4904
_exptl_crystal_size_max 0.408
_exptl_crystal_size_mid 0.360
_exptl_crystal_size_min 0.355
_refine_diff_density_max 1.940
_refine_diff_density_min -0.666
_refine_diff_density_rms 0.109
_refine_ls_extinction_method none
_refine_ls_goodness_of_fit_ref 0.999
_refine_ls_hydrogen_treatment constr
_refine_ls_matrix_type full
_refine_ls_number_parameters 1365
_refine_ls_number_reflns 30205
_refine_ls_number_restraints 64
_refine_ls_restrained_S_all 9.001
_refine_ls_R_factor_all 0.1074
_refine_ls_R_factor_gt 0.0904
_refine_ls_shift/su_max 0.002
_refine_ls_shift/su_mean 0.000
_refine_ls_structure_factor_coef Fsqd
_refine_ls_weighting_details 'w=1/[\s^2^(Fo^2^)+(0.1500P)^2^+12.0000P] where P=(Fo^2^+2Fc^2^)/3'
_refine_ls_weighting_scheme calc
_refine_ls_wR_factor_gt 0.2450
_refine_ls_wR_factor_ref 0.2670
_reflns_Friedel_coverage 0.000
_reflns_number_gt 22661
_reflns_number_total 30205
_reflns_threshold_expression 'I > 2\s(I)'
_cod_data_source_file d1dt00157d2.cif
_cod_data_source_block a_sqd_CCDC1
_cod_depositor_comments 'Adding full bibliography for 7707021--7707026.cif.'
_cod_database_code 7707025
_shelx_shelxl_version_number 2014/7
_shelx_space_group_comment
;
The symmetry employed for this shelxl refinement is uniquely defined
by the following loop, which should always be used as a source of
symmetry information in preference to the above space-group names.
They are only intended as comments.
;
_platon_squeeze_void_probe_radius 1.20
_olex2_refinement_description
;
1. Fixed Uiso
 At 1.2 times of:
  All C(H) groups, All C(H,H) groups
 At 1.5 times of:
  All C(H,H,H) groups
2. Restrained distances
 F22-F23
 2.2 with sigma of 0.01
 F19-F22
 2.2 with sigma of 0.01
 F22-F21
 2.2 with sigma of 0.01
 F23-F22
 2.2 with sigma of 0.01
 F23-F19
 2.2 with sigma of 0.01
 F23-F21
 3.2 with sigma of 0.01
 Cl1-Cl2
 2.75 with sigma of 0.02
 Cl1-C99 = Cl2-C99
 1.65 with sigma of 0.01
 O2-O4
 3 with sigma of 0.01
 P8-F22 = P8-F24 = P8-F23
 1.5 with sigma of 0.01
 F19-F20
 2.15 with sigma of 0.01
 F24-F22
 2.15 with sigma of 0.01
 F24-F20
 2.15 with sigma of 0.01
3. Uiso/Uaniso restraints and constraints
Uanis(Cl2) \\sim Ueq: with sigma of 0.01 and sigma for terminal atoms of 0.02
Uanis(F15) \\sim Ueq: with sigma of 0.01 and sigma for terminal atoms of 0.02
Uanis(O2) \\sim Ueq: with sigma of 0.01 and sigma for terminal atoms of 0.02
Uanis(O4) \\sim Ueq: with sigma of 0.01 and sigma for terminal atoms of 0.02
Uanis(C99) \\sim Ueq: with sigma of 0.01 and sigma for terminal atoms of 0.02
Uanis(F17) \\sim Ueq: with sigma of 0.01 and sigma for terminal atoms of 0.02
: with sigma of 0.01 and sigma for terminal atoms of 0.02
: with sigma of 0.01 and sigma for terminal atoms of 0.02
: with sigma of 0.001 and sigma for terminal atoms of 0.002
Uanis(O1) \\sim Ueq, Uanis(O3) \\sim Ueq, Uanis(O2) \\sim Ueq: with sigma of
0.01 and sigma for terminal atoms of 0.02
4. Others
 Fixed Sof: O4(0.5) O3(0.5) Cl2(0.5) O2(0.5) O1(0.5) Cl4(0.5) Cl3(0.5)
 C100(0.5) H10A(0.5) H10B(0.5) Cl1(0.5) O5(0.5) C99(0.5) H99A(0.5) H99B(0.5)
5.a Secondary CH2 refined with riding coordinates:
 C61(H61A,H61B), C62(H62A,H62B), C98(H98A,H98B), C97(H97A,H97B), C100(H10A,
 H10B), C99(H99A,H99B)
5.b Aromatic/amide H refined with riding coordinates:
 C10(H10), C7(H7), C24(H24), C4(H4), C17(H17), C19(H19), C22(H22), C25(H25),
 C5(H5), C85(H85), C49(H49), C47(H47), C12(H12), C46(H46), C13(H13), C35(H35),
 C82(H82), C83(H83), C37(H37), C86(H86), C50(H50), C16(H16), C29(H29), C45(H45),
  C43(H43), C81(H81), C73(H73), C65(H65), C41(H41), C34(H34), C71(H71),
 C40(H40), C33(H33), C70(H70), C38(H38), C69(H69), C77(H77), C39(H39), C76(H76),
  C79(H79), C64(H64), C28(H28), C67(H67), C31(H31), C74(H74), C44(H44),
 C32(H32), C75(H75), C27(H27), C80(H80), C63(H63), C68(H68)
5.c Idealised Me refined as rotating group:
 C59(H59A,H59B,H59C), C95(H95A,H95B,H95C), C93(H93A,H93B,H93C), C57(H57A,H57B,
 H57C), C94(H94A,H94B,H94C), C26(H26A,H26B,H26C), C60(H60A,H60B,H60C), C58(H58A,
 H58B,H58C), C8(H8A,H8B,H8C), C56(H56A,H56B,H56C), C96(H96A,H96B,H96C),
 C14(H14A,H14B,H14C), C92(H92A,H92B,H92C), C20(H20A,H20B,H20C)
;
_olex2_submission_special_instructions 'No special instructions were received'

loop_
_space_group_symop_operation_xyz
'x, y, z'
'-x+1/2, y+1/2, -z+1/2'
'-x, -y, -z'
'x-1/2, -y-1/2, z-1/2'

loop_
_atom_site_label
_atom_site_type_symbol
_atom_site_fract_x
_atom_site_fract_y
_atom_site_fract_z
_atom_site_U_iso_or_equiv
_atom_site_adp_type
_atom_site_occupancy
_atom_site_site_symmetry_order
_atom_site_calc_flag
_atom_site_refinement_flags_posn
_atom_site_refinement_flags_adp
_atom_site_refinement_flags_occupancy
_atom_site_disorder_assembly
_atom_site_disorder_group
Ru1 Ru 0.36838(2) 0.71577(2) 0.29802(2) 0.04268(10) Uani 1 1 d . . . . .
Fe1 Fe 0.49563(4) 0.71689(2) 0.17098(2) 0.04712(15) Uani 1 1 d . . . . .
Fe2 Fe 0.24145(4) 0.72766(2) 0.42474(2) 0.05030(15) Uani 1 1 d . . . . .
P2 P 0.42575(8) 0.79116(4) 0.15978(3) 0.0496(2) Uani 1 1 d . . . . .
P1 P 0.33664(8) 0.69171(4) 0.14435(3) 0.0515(2) Uani 1 1 d . . . . .
P3 P 0.40069(8) 0.70349(4) 0.45185(3) 0.0539(2) Uani 1 1 d . . . . .
P4 P 0.31216(8) 0.80224(4) 0.43268(3) 0.0544(2) Uani 1 1 d . . . . .
P5 P -0.07804(11) 0.66045(6) 0.15083(4) 0.0815(4) Uani 1 1 d . . . . .
P7 P 0.81248(11) 0.67981(7) 0.44620(4) 0.0874(5) Uani 1 1 d . . . . .
P6 P 0.38487(17) 0.47977(7) 0.29131(7) 0.1151(7) Uani 1 1 d . . . . .
N5 N 0.4946(2) 0.67083(12) 0.31284(8) 0.0489(7) Uani 1 1 d . . . . .
N6 N 0.4822(2) 0.76359(11) 0.32221(8) 0.0463(6) Uani 1 1 d . . . . .
N1 N 0.4453(2) 0.71485(11) 0.21808(8) 0.0474(7) Uani 1 1 d . . . . .
N3 N 0.2505(2) 0.75856(12) 0.27094(8) 0.0470(7) Uani 1 1 d . . . . .
N2 N 0.2911(2) 0.72158(12) 0.37772(9) 0.0495(7) Uani 1 1 d . . . . .
N4 N 0.2469(2) 0.66765(12) 0.28646(9) 0.0504(7) Uani 1 1 d . . . . .
C1 C 0.4176(3) 0.71480(13) 0.24730(11) 0.0461(8) Uani 1 1 d . . . . .
C2 C 0.3194(3) 0.71902(13) 0.34834(11) 0.0469(8) Uani 1 1 d . . . . .
C6 C 0.1620(3) 0.73525(15) 0.25731(10) 0.0514(8) Uani 1 1 d . . . . .
C10 C 0.0697(4) 0.6574(2) 0.26189(14) 0.0718(13) Uani 1 1 d . . . . .
H10 H 0.0105 0.6700 0.2486 0.086 Uiso 1 1 calc R . . . .
C7 C 0.0858(3) 0.75689(18) 0.23346(12) 0.0620(10) Uani 1 1 d . . . . .
H7 H 0.0273 0.7399 0.2243 0.074 Uiso 1 1 calc R . . . .
F13 F 0.8527(3) 0.6954(2) 0.40918(10) 0.1373(18) Uani 1 1 d . . . . .
C48 C 0.4470(3) 0.83240(15) 0.19904(11) 0.0542(9) Uani 1 1 d . . . . .
C24 C 0.4682(3) 0.80951(16) 0.33060(12) 0.0563(9) Uani 1 1 d . . . . .
H24 H 0.4066 0.8240 0.3212 0.068 Uiso 1 1 calc R . . . .
C84 C 0.2863(3) 0.84097(16) 0.39196(12) 0.0592(10) Uani 1 1 d . . . . .
C54 C 0.6444(3) 0.6970(2) 0.19720(12) 0.0634(11) Uani 1 1 d . . . . .
C4 C 0.1846(3) 0.82728(17) 0.23602(12) 0.0608(10) Uani 1 1 d . . . . .
H4 H 0.1946 0.8586 0.2293 0.073 Uiso 1 1 calc R . . . .
C3 C 0.0957(3) 0.80454(18) 0.22277(12) 0.0621(10) Uani 1 1 d . . . . .
C36 C 0.2923(3) 0.69132(17) 0.09461(11) 0.0593(10) Uani 1 1 d . . . . .
C17 C 0.5019(4) 0.62542(17) 0.30144(12) 0.0613(10) Uani 1 1 d . . . . .
H17 H 0.4449 0.6112 0.2880 0.074 Uiso 1 1 calc R . . . .
C19 C 0.6740(4) 0.6673(2) 0.33694(13) 0.0700(12) Uani 1 1 d . . . . .
H19 H 0.7322 0.6827 0.3485 0.084 Uiso 1 1 calc R . . . .
C22 C 0.6459(3) 0.76760(19) 0.36061(12) 0.0622(10) Uani 1 1 d . . . . .
H22 H 0.7045 0.7519 0.3715 0.075 Uiso 1 1 calc R . . . .
C23 C 0.5718(3) 0.74295(15) 0.33725(10) 0.0508(8) Uani 1 1 d . . . . .
C9 C 0.0682(4) 0.6113(2) 0.27455(16) 0.0810(15) Uani 1 1 d . . . . .
C25 C 0.5403(4) 0.83584(17) 0.35237(14) 0.0678(11) Uani 1 1 d . . . . .
H25 H 0.5275 0.8676 0.3569 0.081 Uiso 1 1 calc R . . . .
C5 C 0.2606(3) 0.80389(16) 0.25957(12) 0.0560(9) Uani 1 1 d . . . . .
H5 H 0.3209 0.8201 0.2679 0.067 Uiso 1 1 calc R . . . .
C72 C 0.4458(3) 0.70751(18) 0.50126(12) 0.0620(10) Uani 1 1 d . . . . .
C61 C 0.2507(3) 0.73554(16) 0.16120(11) 0.0541(9) Uani 1 1 d . . . . .
H61A H 0.1803 0.7295 0.1505 0.065 Uiso 1 1 calc R . . . .
H61B H 0.2550 0.7338 0.1880 0.065 Uiso 1 1 calc R . . . .
C21 C 0.6329(3) 0.81546(18) 0.36779(12) 0.0640(11) Uani 1 1 d . . . . .
C18 C 0.5814(3) 0.69236(16) 0.32914(10) 0.0550(9) Uani 1 1 d . . . . .
F5 F -0.1159(3) 0.6808(3) 0.18687(12) 0.149(2) Uani 1 1 d . . . . .
C88 C 0.1249(3) 0.7293(2) 0.46075(12) 0.0681(13) Uani 1 1 d . . . . .
C55 C 0.5979(4) 0.65694(19) 0.17855(13) 0.0653(11) Uani 1 1 d . . . . .
C62 C 0.2845(3) 0.78419(16) 0.14963(12) 0.0574(10) Uani 1 1 d . . . . .
H62A H 0.2514 0.8085 0.1627 0.069 Uiso 1 1 calc R . . . .
H62B H 0.2632 0.7885 0.1233 0.069 Uiso 1 1 calc R . . . .
C52 C 0.6132(3) 0.7151(2) 0.13504(12) 0.0661(12) Uani 1 1 d . . . . .
C66 C 0.4329(4) 0.64295(18) 0.43971(13) 0.0654(11) Uani 1 1 d . . . . .
C11 C 0.1577(3) 0.68591(16) 0.26845(10) 0.0526(9) Uani 1 1 d . . . . .
C85 C 0.2121(3) 0.82944(18) 0.36258(12) 0.0627(10) Uani 1 1 d . . . . .
H85 H 0.1763 0.8010 0.3625 0.075 Uiso 1 1 calc R . . . .
C49 C 0.5252(3) 0.82373(17) 0.22855(12) 0.0591(10) Uani 1 1 d . . . . .
H49 H 0.5624 0.7956 0.2297 0.071 Uiso 1 1 calc R . . . .
C42 C 0.4605(4) 0.82892(17) 0.12219(11) 0.0614(10) Uani 1 1 d . . . . .
C30 C 0.3021(4) 0.63285(17) 0.15888(13) 0.0639(10) Uani 1 1 d . . . . .
C53 C 0.6545(3) 0.7330(2) 0.17121(12) 0.0638(11) Uani 1 1 d . . . . .
F11 F 0.3432(5) 0.43669(19) 0.31267(18) 0.159(2) Uani 1 1 d . . . . .
F18 F 0.7707(4) 0.6685(3) 0.48359(14) 0.188(3) Uani 1 1 d . . . . .
C89 C 0.0828(3) 0.7456(2) 0.42442(12) 0.0657(12) Uani 1 1 d . . . . .
C90 C 0.0928(3) 0.7069(2) 0.39957(12) 0.0662(12) Uani 1 1 d . . . . .
C78 C 0.2822(4) 0.8430(2) 0.46949(14) 0.0719(12) Uani 1 1 d . . . . .
C47 C 0.3915(4) 0.87439(18) 0.19833(14) 0.0699(12) Uani 1 1 d . . . . .
H47 H 0.3399 0.8802 0.1788 0.084 Uiso 1 1 calc R . . . .
C12 C 0.2451(4) 0.62326(16) 0.30040(13) 0.0621(10) Uani 1 1 d . . . . .
H12 H 0.3041 0.6115 0.3144 0.074 Uiso 1 1 calc R . . . .
C98 C 0.4534(3) 0.79524(18) 0.44129(14) 0.0653(11) Uani 1 1 d . . . . .
H98A H 0.4849 0.8178 0.4261 0.078 Uiso 1 1 calc R . . . .
H98B H 0.4774 0.8024 0.4671 0.078 Uiso 1 1 calc R . . . .
C46 C 0.4117(5) 0.9078(2) 0.22629(17) 0.0827(15) Uani 1 1 d . . . . .
H46 H 0.3731 0.9355 0.2258 0.099 Uiso 1 1 calc R . . . .
C13 C 0.1581(4) 0.59432(19) 0.29466(16) 0.0764(13) Uani 1 1 d . . . . .
H13 H 0.1604 0.5637 0.3043 0.092 Uiso 1 1 calc R . . . .
C15 C 0.6792(4) 0.6202(2) 0.32752(15) 0.0794(14) Uani 1 1 d . . . . .
C35 C 0.1911(4) 0.6774(2) 0.08295(14) 0.0805(15) Uani 1 1 d . . . . .
H35 H 0.1495 0.6672 0.1001 0.097 Uiso 1 1 calc R . . . .
C97 C 0.4867(3) 0.74503(17) 0.43252(12) 0.0592(10) Uani 1 1 d . . . . .
H97A H 0.5571 0.7396 0.4435 0.071 Uiso 1 1 calc R . . . .
H97B H 0.4822 0.7407 0.4059 0.071 Uiso 1 1 calc R . . . .
C82 C 0.3185(5) 0.9145(2) 0.36090(19) 0.0889(17) Uani 1 1 d . . . . .
H82 H 0.3546 0.9428 0.3602 0.107 Uiso 1 1 calc R . . . .
C83 C 0.3391(4) 0.88395(18) 0.39095(15) 0.0732(12) Uani 1 1 d . . . . .
H83 H 0.3886 0.8922 0.4106 0.088 Uiso 1 1 calc R . . . .
C37 C 0.3529(4) 0.7078(2) 0.06884(14) 0.0718(12) Uani 1 1 d . . . . .
H37 H 0.4200 0.7173 0.0767 0.086 Uiso 1 1 calc R . . . .
C86 C 0.1918(4) 0.8615(2) 0.33272(14) 0.0751(13) Uani 1 1 d . . . . .
H86 H 0.1413 0.8541 0.3131 0.090 Uiso 1 1 calc R . . . .
C51 C 0.5809(3) 0.6675(2) 0.13970(13) 0.0683(12) Uani 1 1 d . . . . .
C50 C 0.5462(4) 0.8583(2) 0.25637(14) 0.0736(13) Uani 1 1 d . . . . .
H50 H 0.5984 0.8532 0.2759 0.088 Uiso 1 1 calc R . . . .
C16 C 0.5920(4) 0.59935(19) 0.30923(15) 0.0753(13) Uani 1 1 d . . . . .
H16 H 0.5934 0.5677 0.3021 0.090 Uiso 1 1 calc R . . . .
C29 C 0.2783(5) 0.62459(19) 0.19429(14) 0.0786(14) Uani 1 1 d . . . . .
H29 H 0.2733 0.6502 0.2101 0.094 Uiso 1 1 calc R . . . .
C87 C 0.1558(4) 0.6817(2) 0.45812(13) 0.0705(13) Uani 1 1 d . . . . .
C45 C 0.4903(5) 0.8996(2) 0.25499(18) 0.0891(17) Uani 1 1 d . . . . .
H45 H 0.5053 0.9223 0.2735 0.107 Uiso 1 1 calc R . . . .
F2 F -0.1506(7) 0.6953(3) 0.12832(19) 0.217(4) Uani 1 1 d . . . . .
C43 C 0.5376(4) 0.8637(2) 0.13054(15) 0.0778(14) Uani 1 1 d . . . . .
H43 H 0.5686 0.8680 0.1548 0.093 Uiso 1 1 calc R . . . .
C81 C 0.2436(5) 0.9023(2) 0.33203(18) 0.0915(17) Uani 1 1 d . . . . .
H81 H 0.2292 0.9227 0.3119 0.110 Uiso 1 1 calc R . . . .
C73 C 0.3873(4) 0.7241(2) 0.52680(15) 0.0778(14) Uani 1 1 d . . . . .
H73 H 0.3196 0.7328 0.5192 0.093 Uiso 1 1 calc R . . . .
C59 C 0.6836(4) 0.6978(3) 0.23787(13) 0.0832(16) Uani 1 1 d . . . . .
H59A H 0.7478 0.7145 0.2418 0.125 Uiso 1 1 calc GR U . . .
H59B H 0.6934 0.6658 0.2468 0.125 Uiso 1 1 calc GR . . . .
H59C H 0.6348 0.7135 0.2510 0.125 Uiso 1 1 calc GR . . . .
C95 C 0.0513(4) 0.7058(3) 0.35896(14) 0.0877(18) Uani 1 1 d . . . . .
H95A H 0.0502 0.7375 0.3491 0.131 Uiso 1 1 calc GR . . . .
H95B H -0.0171 0.6932 0.3559 0.131 Uiso 1 1 calc GR . . . .
H95C H 0.0943 0.6861 0.3461 0.131 Uiso 1 1 calc GR . . . .
C91 C 0.1383(4) 0.6677(2) 0.41988(14) 0.0726(13) Uani 1 1 d . . . . .
F16 F 0.9051(4) 0.7058(3) 0.46830(14) 0.181(3) Uani 1 1 d . . . . .
C65 C 0.4538(5) 0.6319(2) 0.40419(15) 0.0841(15) Uani 1 1 d . . . . .
H65 H 0.4581 0.6559 0.3869 0.101 Uiso 1 1 calc R . . . .
C93 C 0.1130(4) 0.7570(3) 0.49596(15) 0.094(2) Uani 1 1 d . . . . .
H93A H 0.1507 0.7414 0.5169 0.141 Uiso 1 1 calc GR . . . .
H93B H 0.0418 0.7584 0.4991 0.141 Uiso 1 1 calc GR . . . .
H93C H 0.1390 0.7886 0.4940 0.141 Uiso 1 1 calc GR . . . .
C41 C 0.4159(5) 0.8246(2) 0.08594(13) 0.0784(14) Uani 1 1 d . . . . .
H41 H 0.3637 0.8026 0.0797 0.094 Uiso 1 1 calc R . . . .
C57 C 0.6261(4) 0.7380(3) 0.09880(14) 0.0869(18) Uani 1 1 d . . . . .
H57A H 0.5663 0.7321 0.0812 0.130 Uiso 1 1 calc GR . . . .
H57B H 0.6853 0.7250 0.0897 0.130 Uiso 1 1 calc GR . . . .
H57C H 0.6350 0.7716 0.1023 0.130 Uiso 1 1 calc GR . . . .
C94 C 0.0232(4) 0.7901(2) 0.41624(18) 0.0893(18) Uani 1 1 d . . . . .
H94A H 0.0429 0.8128 0.4355 0.134 Uiso 1 1 calc GR . . . .
H94B H -0.0487 0.7833 0.4150 0.134 Uiso 1 1 calc GR . . . .
H94C H 0.0369 0.8027 0.3929 0.134 Uiso 1 1 calc GR . . . .
C26 C 0.7119(4) 0.8431(2) 0.39313(18) 0.0940(18) Uani 1 1 d . . . . .
H26A H 0.7385 0.8236 0.4138 0.141 Uiso 1 1 calc GR . . . .
H26B H 0.6806 0.8709 0.4019 0.141 Uiso 1 1 calc GR . . . .
H26C H 0.7668 0.8523 0.3798 0.141 Uiso 1 1 calc GR . . . .
C34 C 0.1527(5) 0.6791(3) 0.04486(17) 0.100(2) Uani 1 1 d . . . . .
H34 H 0.0862 0.6689 0.0367 0.120 Uiso 1 1 calc R . . . .
C60 C 0.5780(5) 0.6108(2) 0.19582(19) 0.0946(18) Uani 1 1 d . . . . .
H60A H 0.5561 0.6162 0.2196 0.142 Uiso 1 1 calc GR U . . .
H60B H 0.6398 0.5922 0.1989 0.142 Uiso 1 1 calc GR . . . .
H60C H 0.5254 0.5940 0.1802 0.142 Uiso 1 1 calc GR . . . .
C58 C 0.7159(4) 0.7782(2) 0.17774(18) 0.0845(16) Uani 1 1 d . . . . .
H58A H 0.7003 0.7988 0.1568 0.127 Uiso 1 1 calc GR . . . .
H58B H 0.7877 0.7708 0.1811 0.127 Uiso 1 1 calc GR . . . .
H58C H 0.6986 0.7937 0.1995 0.127 Uiso 1 1 calc GR . . . .
C71 C 0.5480(4) 0.6936(2) 0.51374(15) 0.0811(15) Uani 1 1 d . . . . .
H71 H 0.5889 0.6817 0.4970 0.097 Uiso 1 1 calc R . . . .
C40 C 0.4493(6) 0.8533(3) 0.05818(15) 0.101(2) Uani 1 1 d . . . . .
H40 H 0.4193 0.8500 0.0337 0.121 Uiso 1 1 calc R . . . .
F3 F -0.0374(4) 0.6437(3) 0.11504(15) 0.200(3) Uani 1 1 d . . . . .
C33 C 0.2149(6) 0.6961(3) 0.01928(16) 0.101(2) Uani 1 1 d . . . . .
H33 H 0.1895 0.6980 -0.0058 0.121 Uiso 1 1 calc R . . . .
C70 C 0.5872(5) 0.6978(3) 0.55091(18) 0.104(2) Uani 1 1 d . . . . .
H70 H 0.6545 0.6889 0.5591 0.125 Uiso 1 1 calc R . . . .
C38 C 0.3142(5) 0.7100(2) 0.03170(15) 0.0870(17) Uani 1 1 d . . . . .
H38 H 0.3557 0.7211 0.0148 0.104 Uiso 1 1 calc R . . . .
C69 C 0.5264(6) 0.7150(3) 0.57557(16) 0.103(2) Uani 1 1 d . . . . .
H69 H 0.5524 0.7178 0.6005 0.124 Uiso 1 1 calc R . . . .
C77 C 0.3298(5) 0.8387(2) 0.50596(15) 0.0910(17) Uani 1 1 d . . . . .
H77 H 0.3806 0.8160 0.5123 0.109 Uiso 1 1 calc R . . . .
C39 C 0.5239(6) 0.8854(3) 0.06680(19) 0.105(2) Uani 1 1 d . . . . .
H39 H 0.5464 0.9038 0.0482 0.126 Uiso 1 1 calc R . . . .
C76 C 0.2987(8) 0.8700(4) 0.53349(18) 0.131(3) Uani 1 1 d . . . . .
H76 H 0.3313 0.8680 0.5577 0.157 Uiso 1 1 calc R . . . .
C79 C 0.2076(5) 0.8764(2) 0.46227(17) 0.0954(18) Uani 1 1 d . . . . .
H79 H 0.1740 0.8797 0.4383 0.114 Uiso 1 1 calc R . . . .
F9 F 0.4279(6) 0.5214(2) 0.2685(2) 0.194(3) Uani 1 1 d . . . . .
C64 C 0.4682(7) 0.5848(3) 0.3947(2) 0.115(2) Uani 1 1 d . . . . .
H64 H 0.4806 0.5773 0.3708 0.139 Uiso 1 1 calc R . . . .
C8 C 0.0121(4) 0.8278(3) 0.19555(18) 0.0941(18) Uani 1 1 d . . . . .
H8A H -0.0138 0.8053 0.1768 0.141 Uiso 1 1 calc GR . . . .
H8B H 0.0402 0.8546 0.1841 0.141 Uiso 1 1 calc GR . . . .
H8C H -0.0427 0.8382 0.2085 0.141 Uiso 1 1 calc GR . . . .
C28 C 0.2615(7) 0.5791(2) 0.20672(19) 0.115(3) Uani 1 1 d . . . . .
H28 H 0.2493 0.5741 0.2310 0.138 Uiso 1 1 calc R . . . .
F14 F 0.7194(6) 0.6617(5) 0.42491(18) 0.294(7) Uani 1 1 d . . . . .
C67 C 0.4278(6) 0.6062(2) 0.46510(18) 0.0965(19) Uani 1 1 d . . . . .
H67 H 0.4142 0.6130 0.4890 0.116 Uiso 1 1 calc R . . . .
C31 C 0.3055(5) 0.5942(2) 0.13515(17) 0.0882(16) Uani 1 1 d . . . . .
H31 H 0.3176 0.5990 0.1108 0.106 Uiso 1 1 calc R . . . .
C74 C 0.4270(5) 0.7281(3) 0.56344(16) 0.0975(19) Uani 1 1 d . . . . .
H74 H 0.3862 0.7399 0.5803 0.117 Uiso 1 1 calc R . . . .
C44 C 0.5665(6) 0.8913(3) 0.10229(19) 0.102(2) Uani 1 1 d . . . . .
H44 H 0.6166 0.9144 0.1079 0.123 Uiso 1 1 calc R . . . .
F1 F -0.1764(5) 0.6316(3) 0.1418(3) 0.240(4) Uani 1 1 d . . . . .
C56 C 0.5510(5) 0.6325(3) 0.10995(17) 0.098(2) Uani 1 1 d . . . . .
H56A H 0.4904 0.6159 0.1148 0.147 Uiso 1 1 calc GR . . . .
H56B H 0.6057 0.6101 0.1091 0.147 Uiso 1 1 calc GR . . . .
H56C H 0.5373 0.6486 0.0866 0.147 Uiso 1 1 calc GR . . . .
O4 O -0.1649(7) 0.8664(4) 0.1146(3) 0.115(3) Uani 0.5 1 d D U P . .
C96 C 0.1585(6) 0.6199(2) 0.4045(2) 0.102(2) Uani 1 1 d . . . . .
H96A H 0.1672 0.6230 0.3788 0.153 Uiso 1 1 calc GR U . . .
H96B H 0.1015 0.5992 0.4067 0.153 Uiso 1 1 calc GR . . . .
H96C H 0.2197 0.6067 0.4180 0.153 Uiso 1 1 calc GR . . . .
F4 F -0.0119(9) 0.6264(5) 0.1747(2) 0.300(7) Uani 1 1 d . . . . .
F8 F 0.2734(5) 0.4907(3) 0.2724(3) 0.223(4) Uani 1 1 d . . . . .
C32 C 0.2907(8) 0.5487(2) 0.1479(2) 0.120(3) Uani 1 1 d . . . . .
H32 H 0.2994 0.5228 0.1328 0.144 Uiso 1 1 calc R . . . .
C75 C 0.2247(9) 0.9016(4) 0.5251(2) 0.141(4) Uani 1 1 d . . . . .
H75 H 0.2036 0.9207 0.5435 0.169 Uiso 1 1 calc R . . . .
C14 C -0.0238(6) 0.5797(3) 0.2646(3) 0.130(3) Uani 1 1 d . . . . .
H14A H -0.0851 0.5970 0.2673 0.195 Uiso 1 1 calc GR . . . .
H14B H -0.0185 0.5526 0.2807 0.195 Uiso 1 1 calc GR . . . .
H14C H -0.0263 0.5693 0.2394 0.195 Uiso 1 1 calc GR . . . .
C27 C 0.2634(9) 0.5410(3) 0.1825(2) 0.134(3) Uani 1 1 d . . . . .
H27 H 0.2463 0.5107 0.1897 0.161 Uiso 1 1 calc R . . . .
C92 C 0.1866(5) 0.6478(3) 0.49007(18) 0.102(2) Uani 1 1 d . . . . .
H92A H 0.2222 0.6211 0.4814 0.153 Uiso 1 1 calc GR . . . .
H92B H 0.1263 0.6369 0.4997 0.153 Uiso 1 1 calc GR . . . .
H92C H 0.2307 0.6639 0.5093 0.153 Uiso 1 1 calc GR . . . .
C20 C 0.7779(6) 0.5920(3) 0.3378(2) 0.132(3) Uani 1 1 d . . . . .
H20A H 0.8228 0.5972 0.3195 0.198 Uiso 1 1 calc GR . . . .
H20B H 0.7619 0.5588 0.3388 0.198 Uiso 1 1 calc GR . . . .
H20C H 0.8110 0.6022 0.3616 0.198 Uiso 1 1 calc GR . . . .
O3 O 0.5732(13) 0.9776(5) 0.3391(4) 0.188(6) Uani 0.5 1 d . U P . .
F6 F 0.0141(7) 0.6904(5) 0.1587(3) 0.322(8) Uani 1 1 d . . . . .
F17 F 0.8870(9) 0.6404(3) 0.4519(3) 0.264(5) Uani 1 1 d . U . . .
F15 F 0.7465(7) 0.7281(4) 0.4450(3) 0.244(4) Uani 1 1 d . U . . .
C80 C 0.1806(7) 0.9058(3) 0.4900(3) 0.129(3) Uani 1 1 d . . . . .
H80 H 0.1307 0.9289 0.4840 0.154 Uiso 1 1 calc R . . . .
C63 C 0.4645(9) 0.5502(3) 0.4196(3) 0.140(3) Uani 1 1 d . . . . .
H63 H 0.4766 0.5190 0.4130 0.168 Uiso 1 1 calc R . . . .
F7 F 0.3929(11) 0.4429(3) 0.2603(3) 0.293(6) Uani 1 1 d . . . . .
Cl2 Cl 0.0234(10) 0.9415(5) 0.3938(3) 0.297(6) Uani 0.5 1 d D U P . .
O2 O 0.5332(13) 0.4211(4) 0.4301(4) 0.166(5) Uani 0.5 1 d D U P . .
F10 F 0.4884(5) 0.4701(4) 0.3097(3) 0.279(6) Uani 1 1 d . . . . .
F12 F 0.3673(8) 0.5175(3) 0.3178(3) 0.249(4) Uani 1 1 d . . . . .
C68 C 0.4429(8) 0.5601(3) 0.4549(3) 0.135(3) Uani 1 1 d . . . . .
H68 H 0.4387 0.5356 0.4717 0.162 Uiso 1 1 calc R . . . .
O1 O 0.1013(16) 0.4903(5) 0.3683(5) 0.208(7) Uani 0.5 1 d . U P . .
P8 P 0.86383(14) 0.81067(12) 0.29631(5) 0.1200(8) Uani 1 1 d D . . A 1
F20 F 0.7464(4) 0.7953(3) 0.2859(2) 0.206(3) Uani 1 1 d D . . A 1
F21 F 0.8097(6) 0.8569(3) 0.3109(3) 0.236(4) Uani 1 1 d D . . A 1
F24 F 0.8602(6) 0.7872(5) 0.3322(2) 0.390(11) Uani 1 1 d D . . A 1
F22 F 0.9682(5) 0.8263(4) 0.3045(3) 0.489(15) Uani 1 1 d D . . A 1
F23 F 0.8918(6) 0.7665(3) 0.2733(3) 0.293(6) Uani 1 1 d D . . A 1
F19 F 0.8493(9) 0.8389(4) 0.2604(3) 0.471(15) Uani 1 1 d D . . A 1
Cl4 Cl 0.7553(6) 1.0005(3) 0.2526(2) 0.193(3) Uani 0.5 1 d . . P . .
Cl3 Cl 0.7208(8) 0.9394(4) 0.1938(2) 0.277(6) Uani 0.5 1 d . . P . .
C100 C 0.7996(13) 0.9461(6) 0.2361(4) 0.117(5) Uani 0.5 1 d . . P . .
H10A H 0.8713 0.9481 0.2327 0.140 Uiso 0.5 1 calc R . P . .
H10B H 0.7905 0.9202 0.2529 0.140 Uiso 0.5 1 calc R . P . .
Cl1 Cl -0.0076(10) 0.9737(4) 0.3233(4) 0.356(9) Uani 0.5 1 d D . P . .
O5 O 0.4314(14) 0.5464(6) 0.0382(4) 0.182(6) Uani 0.5 1 d . . P . .
C99 C -0.0442(14) 0.9356(7) 0.3528(4) 0.159(7) Uani 0.5 1 d D U P . .
H99A H -0.0364 0.9036 0.3438 0.190 Uiso 0.5 1 calc R . P . .
H99B H -0.1162 0.9406 0.3549 0.190 Uiso 0.5 1 calc R . P . .

loop_
_atom_site_aniso_label
_atom_site_aniso_U_11
_atom_site_aniso_U_22
_atom_site_aniso_U_33
_atom_site_aniso_U_23
_atom_site_aniso_U_13
_atom_site_aniso_U_12
Ru1 0.03957(17) 0.05462(18) 0.03402(16) -0.00104(10) 0.00561(11) -0.00237(11)
Fe1 0.0392(3) 0.0690(4) 0.0336(3) 0.0007(2) 0.0063(2) 0.0026(2)
Fe2 0.0417(3) 0.0746(4) 0.0353(3) -0.0016(2) 0.0080(2) -0.0026(2)
P2 0.0435(5) 0.0649(6) 0.0398(5) 0.0036(4) 0.0026(4) -0.0022(4)
P1 0.0461(5) 0.0665(6) 0.0418(5) -0.0035(4) 0.0050(4) -0.0027(4)
P3 0.0467(5) 0.0744(7) 0.0407(5) 0.0041(4) 0.0064(4) 0.0021(5)
P4 0.0494(5) 0.0689(6) 0.0442(5) -0.0038(4) 0.0038(4) 0.0021(5)
P5 0.0598(7) 0.1118(12) 0.0711(8) 0.0009(7) 0.0023(6) 0.0061(7)
P7 0.0565(7) 0.1378(14) 0.0676(8) 0.0081(8) 0.0069(6) -0.0035(8)
P6 0.1094(14) 0.0691(10) 0.1588(19) -0.0126(11) -0.0112(13) -0.0097(9)
N5 0.0492(17) 0.0573(18) 0.0398(15) 0.0037(13) 0.0043(13) 0.0038(13)
N6 0.0410(15) 0.0560(17) 0.0417(15) -0.0018(12) 0.0049(12) -0.0044(13)
N1 0.0453(16) 0.0616(18) 0.0359(15) 0.0020(12) 0.0080(13) 0.0032(13)
N3 0.0425(15) 0.0583(18) 0.0403(15) 0.0009(12) 0.0061(12) 0.0002(13)
N2 0.0442(16) 0.0632(19) 0.0411(16) -0.0005(13) 0.0061(13) -0.0036(13)
N4 0.0498(17) 0.0582(18) 0.0441(16) -0.0037(13) 0.0092(13) -0.0087(14)
C1 0.0404(18) 0.0526(19) 0.0442(19) -0.0001(14) 0.0015(15) 0.0023(14)
C2 0.0451(19) 0.053(2) 0.0430(19) -0.0001(14) 0.0060(15) -0.0012(14)
C6 0.0444(19) 0.068(2) 0.0422(18) -0.0014(16) 0.0086(15) -0.0022(17)
C10 0.056(2) 0.093(4) 0.065(3) 0.000(2) 0.005(2) -0.024(2)
C7 0.046(2) 0.087(3) 0.052(2) 0.000(2) 0.0054(17) -0.006(2)
F13 0.095(3) 0.249(6) 0.068(2) 0.002(3) 0.0112(19) -0.033(3)
C48 0.051(2) 0.066(2) 0.0461(19) -0.0003(17) 0.0076(16) -0.0054(17)
C24 0.050(2) 0.064(2) 0.054(2) -0.0030(17) 0.0022(17) -0.0007(17)
C84 0.059(2) 0.061(2) 0.056(2) -0.0015(18) 0.0036(18) 0.0082(19)
C54 0.045(2) 0.097(3) 0.048(2) 0.002(2) 0.0073(17) 0.015(2)
C4 0.062(2) 0.063(2) 0.057(2) 0.0056(18) 0.0062(19) 0.0041(19)
C3 0.050(2) 0.080(3) 0.056(2) 0.009(2) 0.0054(18) 0.012(2)
C36 0.055(2) 0.076(3) 0.045(2) -0.0072(18) 0.0005(17) -0.003(2)
C17 0.061(2) 0.066(3) 0.057(2) 0.0003(19) 0.0085(19) 0.002(2)
C19 0.057(2) 0.087(3) 0.063(3) -0.002(2) -0.001(2) 0.016(2)
C22 0.046(2) 0.088(3) 0.051(2) -0.006(2) 0.0006(17) -0.008(2)
C23 0.0444(19) 0.068(2) 0.0407(18) 0.0020(16) 0.0072(15) -0.0004(16)
C9 0.073(3) 0.087(4) 0.084(3) -0.014(3) 0.013(3) -0.032(3)
C25 0.075(3) 0.060(2) 0.070(3) -0.012(2) 0.013(2) -0.010(2)
C5 0.048(2) 0.063(2) 0.057(2) 0.0044(18) 0.0027(17) -0.0002(17)
C72 0.053(2) 0.082(3) 0.050(2) 0.0050(19) 0.0036(18) 0.001(2)
C61 0.0406(18) 0.078(3) 0.0440(19) -0.0029(17) 0.0051(15) -0.0008(17)
C21 0.052(2) 0.083(3) 0.056(2) -0.012(2) 0.0033(18) -0.015(2)
C18 0.050(2) 0.076(3) 0.0383(18) 0.0004(17) 0.0046(15) 0.0013(18)
F5 0.101(3) 0.257(7) 0.091(3) -0.020(3) 0.020(2) 0.028(3)
C88 0.043(2) 0.121(4) 0.043(2) -0.010(2) 0.0129(17) -0.010(2)
C55 0.059(2) 0.083(3) 0.055(2) 0.002(2) 0.0143(19) 0.020(2)
C62 0.0401(19) 0.075(3) 0.055(2) 0.0003(18) -0.0011(17) 0.0039(17)
C52 0.048(2) 0.109(4) 0.044(2) 0.005(2) 0.0130(17) 0.014(2)
C66 0.066(3) 0.074(3) 0.057(2) 0.004(2) 0.011(2) 0.007(2)
C11 0.0464(19) 0.072(2) 0.0401(18) -0.0077(16) 0.0080(15) -0.0077(17)
C85 0.059(2) 0.074(3) 0.055(2) -0.001(2) 0.0062(19) 0.009(2)
C49 0.052(2) 0.072(3) 0.053(2) 0.0013(19) 0.0060(17) -0.0065(19)
C42 0.066(3) 0.076(3) 0.0422(19) 0.0052(18) 0.0063(18) -0.005(2)
C30 0.063(3) 0.071(3) 0.057(2) -0.006(2) 0.008(2) -0.007(2)
C53 0.0376(19) 0.105(4) 0.049(2) 0.003(2) 0.0088(16) 0.002(2)
F11 0.202(5) 0.102(3) 0.174(5) 0.009(3) 0.026(4) -0.012(3)
F18 0.101(3) 0.358(10) 0.106(3) 0.083(5) 0.022(3) -0.028(4)
C89 0.041(2) 0.103(4) 0.054(2) -0.009(2) 0.0064(17) 0.000(2)
C90 0.046(2) 0.105(4) 0.046(2) -0.005(2) 0.0044(17) -0.014(2)
C78 0.071(3) 0.084(3) 0.058(3) -0.017(2) 0.000(2) 0.002(2)
C47 0.068(3) 0.072(3) 0.068(3) -0.002(2) 0.004(2) 0.001(2)
C12 0.065(3) 0.062(2) 0.061(2) 0.0044(19) 0.012(2) -0.0048(19)
C98 0.053(2) 0.079(3) 0.064(3) 0.003(2) 0.007(2) -0.007(2)
C46 0.092(4) 0.069(3) 0.087(4) -0.007(3) 0.012(3) 0.000(3)
C13 0.081(3) 0.066(3) 0.084(3) -0.003(2) 0.019(3) -0.019(2)
C15 0.071(3) 0.094(4) 0.070(3) -0.004(3) -0.001(2) 0.026(3)
C35 0.068(3) 0.116(4) 0.056(3) -0.009(3) 0.002(2) -0.015(3)
C97 0.045(2) 0.082(3) 0.051(2) 0.0042(19) 0.0082(17) -0.0011(19)
C82 0.105(4) 0.064(3) 0.099(4) 0.011(3) 0.019(4) 0.010(3)
C83 0.077(3) 0.067(3) 0.073(3) -0.002(2) -0.001(2) 0.006(2)
C37 0.062(3) 0.099(4) 0.054(2) 0.003(2) 0.010(2) -0.001(2)
C86 0.073(3) 0.087(3) 0.062(3) 0.006(2) -0.003(2) 0.018(3)
C51 0.056(2) 0.097(4) 0.054(2) -0.012(2) 0.0120(19) 0.017(2)
C50 0.069(3) 0.093(4) 0.057(3) -0.012(2) 0.002(2) -0.016(3)
C16 0.081(3) 0.072(3) 0.074(3) -0.005(2) 0.013(3) 0.017(2)
C29 0.112(4) 0.069(3) 0.060(3) -0.007(2) 0.027(3) -0.020(3)
C87 0.056(2) 0.104(4) 0.054(2) 0.013(2) 0.0160(19) -0.015(2)
C45 0.094(4) 0.088(4) 0.086(4) -0.032(3) 0.014(3) -0.018(3)
F2 0.250(8) 0.267(9) 0.139(5) 0.063(5) 0.048(5) 0.150(7)
C43 0.076(3) 0.091(4) 0.068(3) 0.014(3) 0.011(2) -0.018(3)
C81 0.114(5) 0.073(3) 0.087(4) 0.026(3) 0.010(3) 0.022(3)
C73 0.068(3) 0.106(4) 0.061(3) -0.004(3) 0.012(2) 0.004(3)
C59 0.071(3) 0.125(5) 0.049(2) 0.003(3) -0.006(2) 0.028(3)
C95 0.068(3) 0.145(5) 0.049(3) -0.015(3) 0.003(2) -0.029(3)
C91 0.064(3) 0.093(4) 0.064(3) -0.001(2) 0.022(2) -0.020(2)
F16 0.119(4) 0.332(9) 0.090(3) -0.012(4) 0.007(3) -0.087(5)
C65 0.106(4) 0.088(4) 0.061(3) 0.005(2) 0.023(3) 0.020(3)
C93 0.061(3) 0.167(6) 0.057(3) -0.021(3) 0.017(2) 0.002(3)
C41 0.091(4) 0.093(4) 0.048(2) 0.008(2) -0.001(2) -0.002(3)
C57 0.059(3) 0.150(6) 0.055(3) 0.019(3) 0.021(2) 0.012(3)
C94 0.053(3) 0.126(5) 0.089(4) -0.011(3) 0.012(3) 0.018(3)
C26 0.072(3) 0.110(5) 0.095(4) -0.033(3) -0.006(3) -0.026(3)
C34 0.072(3) 0.152(6) 0.068(3) -0.010(4) -0.018(3) -0.007(4)
C60 0.101(4) 0.093(4) 0.093(4) 0.009(3) 0.022(3) 0.023(3)
C58 0.049(2) 0.115(5) 0.090(4) 0.002(3) 0.008(2) -0.017(3)
C71 0.057(3) 0.120(5) 0.063(3) 0.009(3) -0.003(2) 0.006(3)
C40 0.145(6) 0.113(5) 0.048(3) 0.018(3) 0.023(3) 0.010(4)
F3 0.119(4) 0.367(10) 0.114(4) -0.098(5) 0.013(3) 0.046(5)
C33 0.113(5) 0.133(6) 0.053(3) 0.000(3) -0.006(3) 0.012(4)
C70 0.078(4) 0.158(7) 0.070(4) 0.015(4) -0.015(3) -0.006(4)
C38 0.083(4) 0.130(5) 0.049(3) 0.004(3) 0.012(3) 0.000(3)
C69 0.104(5) 0.153(7) 0.047(3) -0.002(3) -0.011(3) -0.013(4)
C77 0.117(5) 0.093(4) 0.060(3) -0.012(3) 0.000(3) -0.001(3)
C39 0.139(6) 0.107(5) 0.078(4) 0.023(3) 0.047(4) -0.009(4)
C76 0.172(8) 0.163(8) 0.053(3) -0.030(4) 0.003(4) -0.011(7)
C79 0.115(5) 0.105(4) 0.067(3) -0.009(3) 0.014(3) 0.028(4)
F9 0.212(6) 0.129(4) 0.226(7) 0.028(4) -0.022(5) -0.076(4)
C64 0.164(7) 0.093(5) 0.093(5) -0.004(4) 0.034(5) 0.041(5)
C8 0.065(3) 0.116(5) 0.094(4) 0.027(4) -0.012(3) 0.013(3)
C28 0.199(8) 0.074(4) 0.076(4) -0.003(3) 0.035(4) -0.024(4)
F14 0.215(7) 0.541(19) 0.124(5) -0.028(7) 0.010(5) -0.247(10)
C67 0.134(5) 0.080(4) 0.082(4) 0.014(3) 0.039(4) 0.009(4)
C31 0.124(5) 0.072(3) 0.073(3) -0.009(3) 0.029(3) -0.003(3)
C74 0.092(4) 0.143(6) 0.057(3) -0.020(3) 0.006(3) 0.005(4)
C44 0.120(5) 0.104(5) 0.088(4) 0.010(3) 0.036(4) -0.032(4)
F1 0.127(4) 0.240(9) 0.349(12) -0.075(8) 0.019(6) -0.060(5)
C56 0.093(4) 0.124(5) 0.076(4) -0.030(3) 0.010(3) 0.030(4)
O4 0.084(5) 0.107(6) 0.156(9) 0.009(6) 0.022(5) 0.019(5)
C96 0.112(5) 0.085(4) 0.109(5) -0.009(3) 0.014(4) -0.026(4)
F4 0.288(10) 0.452(17) 0.147(6) 0.019(8) -0.019(6) 0.261(12)
F8 0.135(5) 0.198(7) 0.326(11) 0.083(7) -0.006(6) -0.024(5)
C32 0.192(8) 0.067(4) 0.103(5) -0.020(3) 0.034(5) -0.007(4)
C75 0.210(10) 0.132(7) 0.087(5) -0.037(5) 0.039(6) 0.034(7)
C14 0.099(5) 0.129(6) 0.158(7) 0.005(5) 0.003(5) -0.065(5)
C27 0.237(10) 0.071(4) 0.104(5) -0.003(4) 0.053(6) -0.031(5)
C92 0.088(4) 0.136(6) 0.084(4) 0.044(4) 0.019(3) -0.013(4)
C20 0.108(5) 0.141(7) 0.135(6) -0.047(5) -0.030(5) 0.061(5)
O3 0.284(13) 0.144(9) 0.142(9) -0.068(7) 0.047(9) -0.151(9)
F6 0.195(7) 0.461(17) 0.340(13) -0.246(13) 0.151(8) -0.209(10)
F17 0.336(11) 0.186(7) 0.286(10) 0.030(7) 0.099(8) 0.103(7)
F15 0.213(7) 0.301(10) 0.225(8) 0.077(7) 0.054(6) 0.117(7)
C80 0.134(7) 0.134(7) 0.123(7) -0.035(5) 0.040(5) 0.027(5)
C63 0.223(10) 0.078(4) 0.123(7) -0.013(4) 0.044(7) 0.018(5)
F7 0.519(19) 0.133(5) 0.256(10) -0.064(6) 0.165(11) -0.085(8)
Cl2 0.331(11) 0.309(11) 0.229(9) 0.036(8) -0.041(8) 0.131(9)
O2 0.294(14) 0.077(6) 0.139(9) 0.039(6) 0.074(9) 0.025(8)
F10 0.133(5) 0.282(10) 0.399(14) 0.156(11) -0.051(7) -0.004(6)
F12 0.338(12) 0.125(5) 0.295(10) -0.081(6) 0.084(9) -0.030(6)
C68 0.204(10) 0.079(4) 0.126(7) 0.019(4) 0.034(6) -0.007(5)
O1 0.326(16) 0.107(8) 0.211(13) -0.030(8) 0.110(12) -0.100(10)
P8 0.0841(12) 0.203(3) 0.0722(11) -0.0004(12) 0.0071(9) -0.0003(13)
F20 0.118(4) 0.282(9) 0.216(7) -0.043(6) 0.011(4) 0.033(5)
F21 0.246(8) 0.247(9) 0.222(8) -0.059(7) 0.056(7) -0.026(7)
F24 0.229(9) 0.75(3) 0.212(9) 0.232(13) 0.118(7) 0.246(14)
F22 0.198(8) 0.98(4) 0.315(13) -0.278(19) 0.130(9) -0.353(16)
F23 0.183(7) 0.383(15) 0.331(13) -0.165(12) 0.106(8) -0.034(8)
F19 0.79(3) 0.415(19) 0.273(13) 0.219(14) 0.329(19) 0.32(2)
Cl4 0.218(7) 0.164(5) 0.193(6) -0.030(4) 0.009(5) 0.065(5)
Cl3 0.305(10) 0.347(12) 0.150(5) 0.030(6) -0.074(6) -0.208(10)
C100 0.135(12) 0.103(10) 0.108(11) -0.008(8) 0.000(9) -0.014(9)
Cl1 0.265(11) 0.234(11) 0.54(2) 0.142(14) -0.038(13) -0.040(9)
O5 0.235(16) 0.153(12) 0.147(11) -0.051(9) -0.014(11) -0.013(11)
C99 0.139(10) 0.161(11) 0.174(11) -0.007(9) 0.013(8) 0.002(8)

loop_
_atom_type_symbol
_atom_type_description
_atom_type_scat_dispersion_real
_atom_type_scat_dispersion_imag
_atom_type_scat_source
C C 0.0033 0.0016 'International Tables Vol C Tables 4.2.6.8 and 6.1.1.4'
H H 0.0000 0.0000 'International Tables Vol C Tables 4.2.6.8 and 6.1.1.4'
Cl Cl 0.1484 0.1585 'International Tables Vol C Tables 4.2.6.8 and 6.1.1.4'
F F 0.0171 0.0103 'International Tables Vol C Tables 4.2.6.8 and 6.1.1.4'
Fe Fe 0.3463 0.8444 'International Tables Vol C Tables 4.2.6.8 and 6.1.1.4'
N N 0.0061 0.0033 'International Tables Vol C Tables 4.2.6.8 and 6.1.1.4'
O O 0.0106 0.0060 'International Tables Vol C Tables 4.2.6.8 and 6.1.1.4'
P P 0.1023 0.0942 'International Tables Vol C Tables 4.2.6.8 and 6.1.1.4'
Ru Ru -1.2594 0.8363 'International Tables Vol C Tables 4.2.6.8 and 6.1.1.4'

loop_
_geom_angle_atom_site_label_1
_geom_angle_atom_site_label_2
_geom_angle_atom_site_label_3
_geom_angle
_geom_angle_site_symmetry_1
_geom_angle_site_symmetry_3
_geom_angle_publ_flag
N5 Ru1 N6 77.62(13) . . ?
N5 Ru1 N3 166.93(12) . . ?
N3 Ru1 N6 105.46(13) . . ?
N4 Ru1 N5 102.59(14) . . ?
N4 Ru1 N6 166.81(12) . . ?
N4 Ru1 N3 77.38(13) . . ?
C1 Ru1 N5 83.56(13) . . ?
C1 Ru1 N6 95.30(13) . . ?
C1 Ru1 N3 83.50(13) . . ?
C1 Ru1 N4 97.83(14) . . ?
C2 Ru1 N5 97.58(14) . . ?
C2 Ru1 N6 83.58(13) . . ?
C2 Ru1 N3 95.40(14) . . ?
C2 Ru1 N4 83.33(14) . . ?
C2 Ru1 C1 178.17(16) . . ?
P1 Fe1 P2 83.46(4) . . ?
N1 Fe1 P2 90.44(10) . . ?
N1 Fe1 P1 87.90(10) . . ?
N1 Fe1 C54 89.93(15) . . ?
N1 Fe1 C55 98.45(15) . . ?
N1 Fe1 C52 154.54(16) . . ?
N1 Fe1 C53 117.24(15) . . ?
N1 Fe1 C51 134.86(17) . . ?
C54 Fe1 P2 129.73(16) . . ?
C54 Fe1 P1 146.77(16) . . ?
C54 Fe1 C55 38.5(2) . . ?
C54 Fe1 C52 64.90(17) . . ?
C54 Fe1 C53 38.41(19) . . ?
C54 Fe1 C51 64.16(18) . . ?
C55 Fe1 P2 164.61(14) . . ?
C55 Fe1 P1 109.26(15) . . ?
C55 Fe1 C52 64.72(18) . . ?
C55 Fe1 C51 38.46(17) . . ?
C52 Fe1 P2 102.45(14) . . ?
C52 Fe1 P1 115.07(14) . . ?
C52 Fe1 C51 38.1(2) . . ?
C53 Fe1 P2 100.10(15) . . ?
C53 Fe1 P1 154.40(12) . . ?
C53 Fe1 C55 64.7(2) . . ?
C53 Fe1 C52 39.34(17) . . ?
C53 Fe1 C51 64.5(2) . . ?
C51 Fe1 P2 134.67(15) . . ?
C51 Fe1 P1 94.92(13) . . ?
P3 Fe2 P4 83.47(5) . . ?
N2 Fe2 P3 87.50(10) . . ?
N2 Fe2 P4 90.73(10) . . ?
N2 Fe2 C88 154.52(15) . . ?
N2 Fe2 C89 117.65(16) . . ?
N2 Fe2 C90 89.74(15) . . ?
N2 Fe2 C87 134.84(18) . . ?
N2 Fe2 C91 98.24(16) . . ?
C88 Fe2 P3 115.42(13) . . ?
C88 Fe2 P4 102.32(16) . . ?
C88 Fe2 C87 37.9(2) . . ?
C88 Fe2 C91 64.8(2) . . ?
C89 Fe2 P3 154.51(13) . . ?
C89 Fe2 P4 99.36(15) . . ?
C89 Fe2 C88 39.12(18) . . ?
C89 Fe2 C87 64.4(2) . . ?
C89 Fe2 C91 65.4(2) . . ?
C90 Fe2 P3 146.83(16) . . ?
C90 Fe2 P4 129.63(16) . . ?
C90 Fe2 C88 65.05(17) . . ?
C90 Fe2 C89 39.18(19) . . ?
C90 Fe2 C87 64.19(18) . . ?
C90 Fe2 C91 38.6(2) . . ?
C87 Fe2 P3 95.42(14) . . ?
C87 Fe2 P4 134.41(15) . . ?
C91 Fe2 P3 109.32(16) . . ?
C91 Fe2 P4 164.57(16) . . ?
C91 Fe2 C87 38.56(19) . . ?
C48 P2 Fe1 114.98(14) . . ?
C48 P2 C62 105.4(2) . . ?
C48 P2 C42 100.8(2) . . ?
C62 P2 Fe1 107.76(15) . . ?
C42 P2 Fe1 121.64(16) . . ?
C42 P2 C62 104.8(2) . . ?
C36 P1 Fe1 124.84(15) . . ?
C36 P1 C61 101.9(2) . . ?
C61 P1 Fe1 102.65(13) . . ?
C30 P1 Fe1 114.09(16) . . ?
C30 P1 C36 103.0(2) . . ?
C30 P1 C61 109.1(2) . . ?
C72 P3 Fe2 124.31(16) . . ?
C72 P3 C66 104.0(2) . . ?
C72 P3 C97 101.8(2) . . ?
C66 P3 Fe2 113.64(16) . . ?
C66 P3 C97 109.1(2) . . ?
C97 P3 Fe2 102.74(14) . . ?
C84 P4 Fe2 114.41(15) . . ?
C84 P4 C78 100.5(2) . . ?
C84 P4 C98 105.8(2) . . ?
C78 P4 Fe2 122.41(18) . . ?
C78 P4 C98 104.5(2) . . ?
C98 P4 Fe2 107.69(17) . . ?
F2 P5 F5 88.2(3) . . ?
F2 P5 F3 90.3(4) . . ?
F3 P5 F5 176.1(4) . . ?
F1 P5 F5 91.2(4) . . ?
F1 P5 F2 77.0(5) . . ?
F1 P5 F3 92.0(5) . . ?
F4 P5 F5 88.5(4) . . ?
F4 P5 F2 176.2(5) . . ?
F4 P5 F3 93.1(4) . . ?
F4 P5 F1 101.2(8) . . ?
F6 P5 F5 88.4(4) . . ?
F6 P5 F2 100.1(9) . . ?
F6 P5 F3 88.3(4) . . ?
F6 P5 F1 177.2(9) . . ?
F6 P5 F4 81.6(8) . . ?
F13 P7 F15 89.1(4) . . ?
F18 P7 F13 175.5(4) . . ?
F18 P7 F15 86.7(4) . . ?
F16 P7 F13 89.0(3) . . ?
F16 P7 F18 89.3(3) . . ?
F16 P7 F15 90.0(6) . . ?
F14 P7 F13 89.9(3) . . ?
F14 P7 F18 91.4(4) . . ?
F14 P7 F16 172.4(7) . . ?
F14 P7 F17 107.9(8) . . ?
F14 P7 F15 82.5(7) . . ?
F17 P7 F13 92.0(5) . . ?
F17 P7 F18 91.7(5) . . ?
F17 P7 F16 79.7(6) . . ?
F17 P7 F15 169.6(7) . . ?
F11 P6 F9 177.5(4) . . ?
F8 P6 F11 90.0(4) . . ?
F8 P6 F9 90.3(4) . . ?
F7 P6 F11 84.7(4) . . ?
F7 P6 F9 92.8(5) . . ?
F7 P6 F8 87.9(7) . . ?
F10 P6 F11 89.7(4) . . ?
F10 P6 F9 90.0(4) . . ?
F10 P6 F8 178.8(8) . . ?
F10 P6 F7 93.3(8) . . ?
F10 P6 F12 93.1(7) . . ?
F12 P6 F11 97.8(5) . . ?
F12 P6 F9 84.7(5) . . ?
F12 P6 F8 85.7(6) . . ?
F12 P6 F7 173.2(7) . . ?
C17 N5 Ru1 125.3(3) . . ?
C17 N5 C18 117.8(4) . . ?
C18 N5 Ru1 115.7(3) . . ?
C24 N6 Ru1 126.5(3) . . ?
C24 N6 C23 117.1(3) . . ?
C23 N6 Ru1 114.9(3) . . ?
C1 N1 Fe1 177.4(3) . . ?
C6 N3 Ru1 115.7(3) . . ?
C5 N3 Ru1 126.0(3) . . ?
C5 N3 C6 117.0(3) . . ?
C2 N2 Fe2 177.8(3) . . ?
C11 N4 Ru1 115.9(3) . . ?
C12 N4 Ru1 125.0(3) . . ?
C12 N4 C11 118.2(4) . . ?
N1 C1 Ru1 179.1(3) . . ?
N2 C2 Ru1 179.1(3) . . ?
N3 C6 C7 121.8(4) . . ?
N3 C6 C11 114.8(3) . . ?
C7 C6 C11 123.3(4) . . ?
C9 C10 C11 122.0(5) . . ?
C6 C7 C3 120.7(4) . . ?
C49 C48 P2 120.4(3) . . ?
C47 C48 P2 120.0(3) . . ?
C47 C48 C49 119.4(4) . . ?
N6 C24 C25 123.0(4) . . ?
C85 C84 P4 121.3(4) . . ?
C85 C84 C83 118.9(4) . . ?
C83 C84 P4 119.8(4) . . ?
C55 C54 Fe1 71.5(2) . . ?
C55 C54 C59 123.7(5) . . ?
C53 C54 Fe1 70.9(2) . . ?
C53 C54 C55 109.0(4) . . ?
C53 C54 C59 127.1(5) . . ?
C59 C54 Fe1 127.6(3) . . ?
C3 C4 C5 120.4(4) . . ?
C7 C3 C8 120.3(5) . . ?
C4 C3 C7 117.1(4) . . ?
C4 C3 C8 122.5(5) . . ?
C35 C36 P1 117.8(3) . . ?
C37 C36 P1 122.1(3) . . ?
C37 C36 C35 119.9(4) . . ?
N5 C17 C16 122.0(4) . . ?
C15 C19 C18 120.3(5) . . ?
C21 C22 C23 120.5(4) . . ?
N6 C23 C22 122.0(4) . . ?
N6 C23 C18 115.3(3) . . ?
C22 C23 C18 122.5(4) . . ?
C10 C9 C13 116.9(4) . . ?
C10 C9 C14 121.5(6) . . ?
C13 C9 C14 121.4(6) . . ?
C24 C25 C21 120.7(4) . . ?
N3 C5 C4 122.9(4) . . ?
C73 C72 P3 123.7(4) . . ?
C73 C72 C71 118.3(5) . . ?
C71 C72 P3 118.0(4) . . ?
C62 C61 P1 107.3(3) . . ?
C22 C21 C25 116.5(4) . . ?
C22 C21 C26 121.6(5) . . ?
C25 C21 C26 121.8(5) . . ?
N5 C18 C19 121.4(4) . . ?
N5 C18 C23 115.6(3) . . ?
C19 C18 C23 123.0(4) . . ?
C89 C88 Fe2 70.3(2) . . ?
C89 C88 C93 122.7(5) . . ?
C87 C88 Fe2 72.6(2) . . ?
C87 C88 C89 108.6(4) . . ?
C87 C88 C93 127.3(5) . . ?
C93 C88 Fe2 133.3(4) . . ?
C54 C55 Fe1 70.0(3) . . ?
C54 C55 C51 107.9(5) . . ?
C54 C55 C60 125.8(5) . . ?
C51 C55 Fe1 72.5(3) . . ?
C51 C55 C60 126.1(5) . . ?
C60 C55 Fe1 126.8(4) . . ?
C61 C62 P2 111.3(3) . . ?
C53 C52 Fe1 69.6(2) . . ?
C53 C52 C57 125.4(5) . . ?
C51 C52 Fe1 72.5(3) . . ?
C51 C52 C53 107.5(4) . . ?
C51 C52 C57 125.5(5) . . ?
C57 C52 Fe1 134.4(3) . . ?
C65 C66 P3 121.0(4) . . ?
C65 C66 C67 118.9(5) . . ?
C67 C66 P3 119.9(4) . . ?
N4 C11 C6 115.6(3) . . ?
N4 C11 C10 120.2(4) . . ?
C10 C11 C6 124.2(4) . . ?
C84 C85 C86 119.1(5) . . ?
C48 C49 C50 118.9(5) . . ?
C43 C42 P2 118.9(3) . . ?
C41 C42 P2 123.1(4) . . ?
C41 C42 C43 118.0(4) . . ?
C29 C30 P1 121.4(4) . . ?
C29 C30 C31 118.4(5) . . ?
C31 C30 P1 120.1(4) . . ?
C54 C53 Fe1 70.7(2) . . ?
C54 C53 C52 107.7(5) . . ?
C54 C53 C58 126.8(4) . . ?
C52 C53 Fe1 71.0(2) . . ?
C52 C53 C58 124.4(5) . . ?
C58 C53 Fe1 133.0(4) . . ?
C88 C89 Fe2 70.5(2) . . ?
C88 C89 C94 125.4(5) . . ?
C90 C89 Fe2 69.7(2) . . ?
C90 C89 C88 106.4(5) . . ?
C90 C89 C94 127.2(5) . . ?
C94 C89 Fe2 133.3(4) . . ?
C89 C90 Fe2 71.2(2) . . ?
C89 C90 C95 125.7(5) . . ?
C95 C90 Fe2 128.3(3) . . ?
C91 C90 Fe2 71.9(3) . . ?
C91 C90 C89 109.3(4) . . ?
C91 C90 C95 124.6(5) . . ?
C77 C78 P4 121.6(4) . . ?
C79 C78 P4 120.6(4) . . ?
C79 C78 C77 117.7(5) . . ?
C46 C47 C48 121.1(5) . . ?
N4 C12 C13 122.6(5) . . ?
C97 C98 P4 111.9(3) . . ?
C45 C46 C47 119.3(5) . . ?
C9 C13 C12 120.0(5) . . ?
C19 C15 C16 117.8(5) . . ?
C19 C15 C20 120.7(6) . . ?
C16 C15 C20 121.5(6) . . ?
C36 C35 C34 119.3(5) . . ?
C98 C97 P3 107.5(3) . . ?
C81 C82 C83 119.3(6) . . ?
C82 C83 C84 120.8(5) . . ?
C38 C37 C36 120.5(5) . . ?
C81 C86 C85 121.3(5) . . ?
C55 C51 Fe1 69.1(2) . . ?
C55 C51 C56 125.0(6) . . ?
C52 C51 Fe1 69.4(3) . . ?
C52 C51 C55 107.7(4) . . ?
C52 C51 C56 126.6(5) . . ?
C56 C51 Fe1 134.2(4) . . ?
C45 C50 C49 120.5(5) . . ?
C15 C16 C17 120.3(5) . . ?
C28 C29 C30 121.6(5) . . ?
C88 C87 Fe2 69.5(3) . . ?
C88 C87 C91 108.5(4) . . ?
C88 C87 C92 126.7(5) . . ?
C91 C87 Fe2 69.6(3) . . ?
C91 C87 C92 124.2(6) . . ?
C92 C87 Fe2 133.9(4) . . ?
C50 C45 C46 120.7(5) . . ?
C44 C43 C42 119.4(5) . . ?
C86 C81 C82 120.7(5) . . ?
C72 C73 C74 121.0(5) . . ?
C90 C91 Fe2 69.5(3) . . ?
C90 C91 C87 107.1(5) . . ?
C90 C91 C96 126.1(5) . . ?
C87 C91 Fe2 71.9(3) . . ?
C87 C91 C96 126.7(6) . . ?
C96 C91 Fe2 126.4(4) . . ?
C64 C65 C66 119.6(6) . . ?
C42 C41 C40 120.2(6) . . ?
C33 C34 C35 120.0(6) . . ?
C70 C71 C72 120.2(6) . . ?
C39 C40 C41 120.6(6) . . ?
C38 C33 C34 119.3(5) . . ?
C69 C70 C71 119.8(6) . . ?
C33 C38 C37 121.1(5) . . ?
C70 C69 C74 120.0(5) . . ?
C78 C77 C76 118.5(7) . . ?
C40 C39 C44 120.2(6) . . ?
C75 C76 C77 121.5(7) . . ?
C78 C79 C80 121.4(7) . . ?
C63 C64 C65 120.6(7) . . ?
C29 C28 C27 119.2(6) . . ?
C68 C67 C66 120.0(6) . . ?
C32 C31 C30 119.7(6) . . ?
C73 C74 C69 120.8(6) . . ?
C39 C44 C43 121.7(6) . . ?
C27 C32 C31 121.2(6) . . ?
C76 C75 C80 119.3(7) . . ?
C32 C27 C28 119.4(6) . . ?
C75 C80 C79 121.6(8) . . ?
C64 C63 C68 121.0(7) . . ?
C67 C68 C63 119.9(7) . . ?
F20 P8 F21 80.8(4) . . ?
F24 P8 F20 86.7(4) . . ?
F24 P8 F21 90.0(6) . . ?
F24 P8 F23 99.0(8) . . ?
F24 P8 F19 169.6(5) . . ?
F22 P8 F20 177.4(6) . . ?
F22 P8 F21 97.9(5) . . ?
F22 P8 F24 95.6(5) . . ?
F22 P8 F23 93.9(4) . . ?
F22 P8 F19 91.4(5) . . ?
F23 P8 F20 87.0(4) . . ?
F23 P8 F21 164.4(5) . . ?
F19 P8 F20 86.2(5) . . ?
F19 P8 F21 81.4(6) . . ?
F19 P8 F23 88.1(5) . . ?
Cl3 C100 Cl4 102.0(10) . . ?
Cl1 C99 Cl2 111.1(10) . . ?

loop_
_geom_bond_atom_site_label_1
_geom_bond_atom_site_label_2
_geom_bond_distance
_geom_bond_site_symmetry_2
_geom_bond_publ_flag
Ru1 N5 2.100(3) . ?
Ru1 N6 2.116(3) . ?
Ru1 N3 2.102(3) . ?
Ru1 N4 2.095(3) . ?
Ru1 C1 2.039(4) . ?
Ru1 C2 2.025(4) . ?
Fe1 P2 2.2989(13) . ?
Fe1 P1 2.2962(12) . ?
Fe1 N1 1.922(3) . ?
Fe1 C54 2.134(4) . ?
Fe1 C55 2.153(5) . ?
Fe1 C52 2.157(4) . ?
Fe1 C53 2.138(4) . ?
Fe1 C51 2.198(4) . ?
Fe2 P3 2.2958(12) . ?
Fe2 P4 2.2994(14) . ?
Fe2 N2 1.921(3) . ?
Fe2 C88 2.149(4) . ?
Fe2 C89 2.147(4) . ?
Fe2 C90 2.127(4) . ?
Fe2 C87 2.189(4) . ?
Fe2 C91 2.158(5) . ?
P2 C48 1.834(4) . ?
P2 C62 1.856(4) . ?
P2 C42 1.839(4) . ?
P1 C36 1.827(4) . ?
P1 C61 1.835(4) . ?
P1 C30 1.816(5) . ?
P3 C72 1.821(5) . ?
P3 C66 1.825(5) . ?
P3 C97 1.833(4) . ?
P4 C84 1.835(5) . ?
P4 C78 1.847(5) . ?
P4 C98 1.854(5) . ?
P5 F5 1.574(5) . ?
P5 F2 1.528(6) . ?
P5 F3 1.548(5) . ?
P5 F1 1.526(6) . ?
P5 F4 1.494(7) . ?
P5 F6 1.473(6) . ?
P7 F13 1.576(4) . ?
P7 F18 1.568(5) . ?
P7 F16 1.550(5) . ?
P7 F14 1.451(6) . ?
P7 F17 1.478(8) . ?
P7 F15 1.610(8) . ?
P6 F11 1.579(6) . ?
P6 F9 1.585(7) . ?
P6 F8 1.565(7) . ?
P6 F7 1.549(8) . ?
P6 F10 1.460(7) . ?
P6 F12 1.475(8) . ?
N5 C17 1.352(6) . ?
N5 C18 1.357(5) . ?
N6 C24 1.347(5) . ?
N6 C23 1.362(5) . ?
N1 C1 1.170(5) . ?
N3 C6 1.370(5) . ?
N3 C5 1.354(5) . ?
N2 C2 1.182(5) . ?
N4 C11 1.365(5) . ?
N4 C12 1.351(6) . ?
C6 C7 1.376(6) . ?
C6 C11 1.451(6) . ?
C10 C9 1.377(8) . ?
C10 C11 1.404(6) . ?
C7 C3 1.408(7) . ?
C48 C49 1.405(6) . ?
C48 C47 1.389(7) . ?
C24 C25 1.370(6) . ?
C84 C85 1.386(6) . ?
C84 C83 1.399(7) . ?
C54 C55 1.413(7) . ?
C54 C53 1.405(7) . ?
C54 C59 1.502(6) . ?
C4 C3 1.364(7) . ?
C4 C5 1.392(6) . ?
C3 C8 1.525(6) . ?
C36 C35 1.399(6) . ?
C36 C37 1.390(7) . ?
C17 C16 1.390(7) . ?
C19 C18 1.403(6) . ?
C19 C15 1.375(8) . ?
C22 C23 1.390(6) . ?
C22 C21 1.388(7) . ?
C23 C18 1.464(6) . ?
C9 C13 1.390(8) . ?
C9 C14 1.508(7) . ?
C25 C21 1.394(7) . ?
C72 C73 1.367(7) . ?
C72 C71 1.415(7) . ?
C61 C62 1.518(6) . ?
C21 C26 1.509(6) . ?
C88 C89 1.438(7) . ?
C88 C87 1.408(8) . ?
C88 C93 1.527(7) . ?
C55 C51 1.434(6) . ?
C55 C60 1.483(8) . ?
C52 C53 1.446(6) . ?
C52 C51 1.423(8) . ?
C52 C57 1.500(7) . ?
C66 C65 1.393(7) . ?
C66 C67 1.395(7) . ?
C85 C86 1.411(7) . ?
C49 C50 1.406(7) . ?
C42 C43 1.413(7) . ?
C42 C41 1.376(6) . ?
C30 C29 1.387(7) . ?
C30 C31 1.394(7) . ?
C53 C58 1.509(8) . ?
C89 C90 1.433(7) . ?
C89 C94 1.486(8) . ?
C90 C95 1.506(6) . ?
C90 C91 1.416(8) . ?
C78 C77 1.396(7) . ?
C78 C79 1.360(8) . ?
C47 C46 1.387(7) . ?
C12 C13 1.398(7) . ?
C98 C97 1.527(7) . ?
C46 C45 1.387(9) . ?
C15 C16 1.379(8) . ?
C15 C20 1.525(8) . ?
C35 C34 1.412(7) . ?
C82 C83 1.390(8) . ?
C82 C81 1.384(9) . ?
C37 C38 1.381(7) . ?
C86 C81 1.339(8) . ?
C51 C56 1.480(7) . ?
C50 C45 1.372(8) . ?
C29 C28 1.387(8) . ?
C87 C91 1.436(7) . ?
C87 C92 1.518(8) . ?
C43 C44 1.383(8) . ?
C73 C74 1.371(8) . ?
C91 C96 1.497(9) . ?
C65 C64 1.389(9) . ?
C41 C40 1.412(8) . ?
C34 C33 1.405(10) . ?
C71 C70 1.387(8) . ?
C40 C39 1.340(10) . ?
C33 C38 1.380(9) . ?
C70 C69 1.370(10) . ?
C69 C74 1.373(9) . ?
C77 C76 1.436(10) . ?
C39 C44 1.348(10) . ?
C76 C75 1.324(12) . ?
C79 C80 1.387(9) . ?
C64 C63 1.335(11) . ?
C28 C27 1.389(10) . ?
C67 C68 1.373(10) . ?
C31 C32 1.388(9) . ?
C32 C27 1.373(10) . ?
C75 C80 1.338(13) . ?
C63 C68 1.382(12) . ?
Cl2 C99 1.639(9) . ?
P8 F20 1.600(6) . ?
P8 F21 1.608(8) . ?
P8 F24 1.473(6) . ?
P8 F22 1.435(5) . ?
P8 F23 1.572(6) . ?
P8 F19 1.520(8) . ?
Cl4 C100 1.771(17) . ?
Cl3 C100 1.748(17) . ?
Cl1 C99 1.638(9) . ?

loop_
_platon_squeeze_void_nr
_platon_squeeze_void_average_x
_platon_squeeze_void_average_y
_platon_squeeze_void_average_z
_platon_squeeze_void_volume
_platon_squeeze_void_count_electrons
_platon_squeeze_void_content
1 0.500 0.000 0.000 640 106 ' '
2 0.417 0.003 0.286 22 1 ' '
3 0.500 0.000 0.500 764 99 ' '
4 0.584 -0.003 0.715 22 1 ' '
5 0.630 0.169 0.202 12 0 ' '
6 1.000 0.500 0.000 764 99 ' '
7 0.130 0.331 0.702 12 0 ' '
8 0.000 0.500 0.500 640 106 ' '
9 0.916 0.497 0.785 22 1 ' '
10 0.084 0.502 0.215 22 1 ' '
11 0.870 0.669 0.298 12 0 ' '
12 0.370 0.831 0.798 12 0 ' '
